data_7036571
loop_
_publ_author_name
'Caballo, Jorge'
'Gre\~no, Maider'
'Mena, Miguel'
'P\'erez-Redondo, Adri\'an'
'Y\'elamos, Carlos'

_publ_section_title
;
 Homo and heteropolymetallic Group 4 molecular nitrides.
;
_journal_issue 41
_journal_name_full 'Dalton transactions (Cambridge, England : 2003)'
_journal_page_first 18145
_journal_page_last 18157
_journal_paper_doi 10.1039/c5dt02836a
_journal_volume 44
_journal_year 2015
_chemical_compound_source 'synthesis as described'
_chemical_formula_moiety 'C40 H56 Cl2 Mg N4 Ti3 Zr, C7 H8'
_chemical_formula_sum 'C47 H64 Cl2 Mg N4 Ti3 Zr'
_chemical_formula_weight 1015.15
_chemical_name_systematic
;
 ?
;
_chemical_properties_physical 'Air-sensitive, Moisture-sensitive, Oxygen-sensitive'
_space_group_crystal_system monoclinic
_space_group_IT_number 14
_space_group_name_Hall '-P 2ybc'
_space_group_name_H-M_alt 'P 1 21/c 1'
_symmetry_space_group_name_Hall '-P 2ybc'
_symmetry_space_group_name_H-M 'P 1 21/c 1'
_atom_sites_solution_hydrogens geom
_atom_sites_solution_primary direct
_atom_sites_solution_secondary difmap
_audit_conform_dict_location ftp://ftp.iucr.org/pub/cif_core.dic
_audit_conform_dict_name cif_core.dic
_audit_conform_dict_version 2.3
_audit_creation_date 2013-11-08T15:16:41-00:00
_audit_creation_method 'WinGX routine CIF_UPDATE'
_audit_update_record
;
2015-08-26 deposited with the CCDC.
2015-09-16 downloaded from the CCDC.
;
_cell_angle_alpha 90
_cell_angle_beta 97.630(10)
_cell_angle_gamma 90
_cell_formula_units_Z 8
_cell_length_a 23.940(5)
_cell_length_b 18.507(2)
_cell_length_c 21.328(3)
_cell_measurement_reflns_used 271
_cell_measurement_temperature 200(2)
_cell_measurement_theta_max 27
_cell_measurement_theta_min 3
_cell_measurement_wavelength 0.71073
_cell_volume 9366(3)
_computing_cell_refinement 'Dirax/lsq (Duisenberg & Schreurs, 1989-2000)'
_computing_data_collection 'Collect (Bruker AXS BV, 1997-2004)'
_computing_data_reduction 'EvalCCD (Duisenberg & Schreurs 1990-2000)'
_computing_molecular_graphics 'Ortep-3 for Windows (Farrugia, 1997)'
_computing_publication_material 'WinGX publication routines (Farrugia, 1999)'
_computing_structure_refinement 'SHELXL-97 (Sheldrick, 1997)'
_computing_structure_solution SHELXS-97
_diffrn_ambient_temperature 200(2)
_diffrn_detector 'CCD plate'
_diffrn_detector_area_resol_mean 9
_diffrn_measured_fraction_theta_full 0.998
_diffrn_measured_fraction_theta_max 0.998
_diffrn_measurement_device '95mm CCD camera on \k-goniostat'
_diffrn_measurement_device_type KappaCCD
_diffrn_measurement_method 'CCD rotation images, thick slices'
_diffrn_orient_matrix_type X=UH
_diffrn_orient_matrix_UB_11 0.01
_diffrn_orient_matrix_UB_12 0
_diffrn_orient_matrix_UB_13 0
_diffrn_orient_matrix_UB_21 0
_diffrn_orient_matrix_UB_22 0.01
_diffrn_orient_matrix_UB_23 0
_diffrn_orient_matrix_UB_31 0
_diffrn_orient_matrix_UB_32 0
_diffrn_orient_matrix_UB_33 0.01
_diffrn_radiation_monochromator graphite
_diffrn_radiation_probe x-ray
_diffrn_radiation_type MoK\a
_diffrn_radiation_wavelength 0.71073
_diffrn_reflns_av_R_equivalents 0.0946
_diffrn_reflns_av_unetI/netI 0.1229
_diffrn_reflns_limit_h_max 31
_diffrn_reflns_limit_h_min 0
_diffrn_reflns_limit_k_max 24
_diffrn_reflns_limit_k_min -24
_diffrn_reflns_limit_l_max 27
_diffrn_reflns_limit_l_min -27
_diffrn_reflns_number 198900
_diffrn_reflns_reduction_process
;
 Scaled and merged with SORTAV
 R.H. Blessing, (1987) Cryst. Rev. 1, 3-58
 R.H. Blessing, (1989) J. Appl. Cryst. 22, 396-397
;
_diffrn_reflns_theta_full 27.51
_diffrn_reflns_theta_max 27.51
_diffrn_reflns_theta_min 3
_diffrn_source 'Enraf Nonius FR590'
_exptl_absorpt_coefficient_mu 0.874
_exptl_absorpt_correction_T_max 0.893
_exptl_absorpt_correction_T_min 0.79
_exptl_absorpt_correction_type multi-scan
_exptl_absorpt_process_details
;
 R.H. Blessing, Acta Cryst. (1995), A51, 33-38
;
_exptl_crystal_colour red
_exptl_crystal_density_diffrn 1.44
_exptl_crystal_density_method 'not measured'
_exptl_crystal_description prism
_exptl_crystal_F_000 4208
_exptl_crystal_recrystallization_method 'Re-crystallisation from solvent: Toluene'
_exptl_crystal_size_max 0.27
_exptl_crystal_size_mid 0.24
_exptl_crystal_size_min 0.17
_refine_diff_density_max 0.859
_refine_diff_density_min -0.738
_refine_diff_density_rms 0.116
_refine_ls_extinction_method none
_refine_ls_goodness_of_fit_ref 1.011
_refine_ls_hydrogen_treatment constr
_refine_ls_matrix_type full
_refine_ls_number_parameters 1062
_refine_ls_number_reflns 21487
_refine_ls_number_restraints 21
_refine_ls_restrained_S_all 1.012
_refine_ls_R_factor_all 0.1399
_refine_ls_R_factor_gt 0.0547
_refine_ls_shift/su_max 0.012
_refine_ls_shift/su_mean 0
_refine_ls_structure_factor_coef Fsqd
_refine_ls_weighting_details 'calc w=1/[\s^2^(Fo^2^)+(0.0759P)^2^+0.0000P] where P=(Fo^2^+2Fc^2^)/3'
_refine_ls_weighting_scheme calc
_refine_ls_wR_factor_gt 0.126
_refine_ls_wR_factor_ref 0.16
_reflns_number_gt 11234
_reflns_number_total 21487
_reflns_threshold_expression >2sigma(I)
_cod_data_source_file c5dt02836a2.cif
_cod_data_source_block 13
_cod_depositor_comments 'Adding full bibliography for 7036569--7036572.cif.'
_cod_database_code 7036571

loop_
_symmetry_equiv_pos_as_xyz
'x, y, z'
'-x, y+1/2, -z+1/2'
'-x, -y, -z'
'x, -y-1/2, z-1/2'

loop_
_atom_site_label
_atom_site_type_symbol
_atom_site_fract_x
_atom_site_fract_y
_atom_site_fract_z
_atom_site_U_iso_or_equiv
_atom_site_adp_type
_atom_site_occupancy
_atom_site_symmetry_multiplicity
_atom_site_calc_flag
_atom_site_refinement_flags
C11 C 0.66803(19) 0.9887(2) 0.3961(2) 0.0421(12) Uani 1 1 d .
C12 C 0.71179(18) 0.9371(3) 0.4073(2) 0.0391(12) Uani 1 1 d .
C13 C 0.71653(17) 0.9007(2) 0.3501(2) 0.0325(10) Uani 1 1 d .
C14 C 0.67484(19) 0.9290(3) 0.3026(2) 0.0387(12) Uani 1 1 d .
C15 C 0.64515(19) 0.9838(2) 0.3313(3) 0.0424(12) Uani 1 1 d .
C16 C 0.6531(2) 1.0458(3) 0.4412(3) 0.0657(17) Uani 1 1 d .
H16A H 0.6158 1.037 0.4515 0.099 Uiso 1 1 calc R
H16B H 0.6543 1.0925 0.4218 0.099 Uiso 1 1 calc R
H16C H 0.6795 1.0444 0.4792 0.099 Uiso 1 1 calc R
C17 C 0.7528(2) 0.9275(4) 0.4666(3) 0.0657(18) Uani 1 1 d .
H17A H 0.7477 0.8805 0.4841 0.099 Uiso 1 1 calc R
H17B H 0.7461 0.9639 0.4968 0.099 Uiso 1 1 calc R
H17C H 0.7906 0.9319 0.4567 0.099 Uiso 1 1 calc R
C18 C 0.76247(19) 0.8492(3) 0.3415(3) 0.0519(14) Uani 1 1 d .
H18A H 0.7979 0.8742 0.3473 0.078 Uiso 1 1 calc R
H18B H 0.7561 0.8292 0.2996 0.078 Uiso 1 1 calc R
H18C H 0.7631 0.8111 0.372 0.078 Uiso 1 1 calc R
C19 C 0.6688(2) 0.9097(3) 0.2343(2) 0.0536(14) Uani 1 1 d .
H19A H 0.6591 0.8595 0.2293 0.08 Uiso 1 1 calc R
H19B H 0.7037 0.9185 0.2182 0.08 Uiso 1 1 calc R
H19C H 0.6396 0.9386 0.2115 0.08 Uiso 1 1 calc R
C20 C 0.6061(2) 1.0383(3) 0.2970(3) 0.0647(17) Uani 1 1 d .
H20A H 0.6277 1.0755 0.2801 0.097 Uiso 1 1 calc R
H20B H 0.5831 1.0593 0.3258 0.097 Uiso 1 1 calc R
H20C H 0.5824 1.015 0.2631 0.097 Uiso 1 1 calc R
C21 C 0.68738(17) 0.6451(2) 0.3780(2) 0.0309(10) Uani 1 1 d .
C22 C 0.64724(18) 0.6028(2) 0.4044(2) 0.0314(10) Uani 1 1 d .
C23 C 0.60097(17) 0.5899(2) 0.3567(2) 0.0291(10) Uani 1 1 d .
C24 C 0.61236(18) 0.6263(2) 0.3014(2) 0.0314(10) Uani 1 1 d .
C25 C 0.66619(18) 0.6586(2) 0.3141(2) 0.0299(10) Uani 1 1 d .
C26 C 0.74425(18) 0.6650(3) 0.4119(2) 0.0404(12) Uani 1 1 d .
H26A H 0.7399 0.7 0.4441 0.061 Uiso 1 1 calc R
H26B H 0.7668 0.6851 0.3822 0.061 Uiso 1 1 calc R
H26C H 0.7624 0.6226 0.4309 0.061 Uiso 1 1 calc R
C27 C 0.6548(2) 0.5735(3) 0.4711(2) 0.0425(12) Uani 1 1 d .
H27A H 0.6819 0.535 0.4745 0.064 Uiso 1 1 calc R
H27B H 0.6194 0.5555 0.4809 0.064 Uiso 1 1 calc R
H27C H 0.6679 0.6113 0.5001 0.064 Uiso 1 1 calc R
C28 C 0.55245(19) 0.5411(2) 0.3619(2) 0.0421(12) Uani 1 1 d .
H28A H 0.5188 0.5617 0.3395 0.063 Uiso 1 1 calc R
H28B H 0.5479 0.535 0.4056 0.063 Uiso 1 1 calc R
H28C H 0.5594 0.4949 0.3439 0.063 Uiso 1 1 calc R
C29 C 0.5774(2) 0.6251(3) 0.2374(2) 0.0434(12) Uani 1 1 d .
H29A H 0.5899 0.5864 0.2127 0.065 Uiso 1 1 calc R
H29B H 0.5814 0.6702 0.2163 0.065 Uiso 1 1 calc R
H29C H 0.5385 0.6178 0.2424 0.065 Uiso 1 1 calc R
C30 C 0.6950(2) 0.6959(3) 0.2652(2) 0.0434(12) Uani 1 1 d .
H30A H 0.7331 0.707 0.2826 0.065 Uiso 1 1 calc R
H30B H 0.6753 0.7398 0.2525 0.065 Uiso 1 1 calc R
H30C H 0.6951 0.6649 0.2292 0.065 Uiso 1 1 calc R
C31 C 0.5539(2) 0.8669(3) 0.5698(2) 0.0383(12) Uani 1 1 d .
C32 C 0.52964(19) 0.7989(3) 0.57423(19) 0.0373(12) Uani 1 1 d .
C33 C 0.5723(2) 0.7465(3) 0.5806(2) 0.0406(12) Uani 1 1 d .
C34 C 0.6235(2) 0.7819(3) 0.5817(2) 0.0427(13) Uani 1 1 d .
C35 C 0.6135(2) 0.8577(3) 0.5762(2) 0.0429(13) Uani 1 1 d .
C36 C 0.5227(3) 0.9370(3) 0.5643(3) 0.0652(17) Uani 1 1 d .
H36A H 0.4936 0.935 0.5288 0.098 Uiso 1 1 calc R
H36B H 0.5484 0.9754 0.5582 0.098 Uiso 1 1 calc R
H36C H 0.5063 0.9455 0.6022 0.098 Uiso 1 1 calc R
C37 C 0.4688(2) 0.7871(3) 0.5813(2) 0.0576(15) Uani 1 1 d .
H37A H 0.4624 0.8006 0.6233 0.086 Uiso 1 1 calc R
H37B H 0.4595 0.737 0.5744 0.086 Uiso 1 1 calc R
H37C H 0.4456 0.8161 0.551 0.086 Uiso 1 1 calc R
C38 C 0.5644(3) 0.6671(3) 0.5889(3) 0.0648(17) Uani 1 1 d .
H38A H 0.6004 0.6435 0.5938 0.097 Uiso 1 1 calc R
H38B H 0.5412 0.6481 0.5525 0.097 Uiso 1 1 calc R
H38C H 0.5464 0.6588 0.6259 0.097 Uiso 1 1 calc R
C39 C 0.6824(2) 0.7481(4) 0.5898(3) 0.0706(19) Uani 1 1 d .
H39A H 0.7029 0.7632 0.6294 0.106 Uiso 1 1 calc R
H39B H 0.7022 0.7634 0.5558 0.106 Uiso 1 1 calc R
H39C H 0.6791 0.6964 0.5892 0.106 Uiso 1 1 calc R
C40 C 0.6566(2) 0.9167(4) 0.5807(3) 0.077(2) Uani 1 1 d .
H40A H 0.6566 0.9421 0.6199 0.116 Uiso 1 1 calc R
H40B H 0.6477 0.9497 0.546 0.116 Uiso 1 1 calc R
H40C H 0.6932 0.8962 0.579 0.116 Uiso 1 1 calc R
C41 C 0.43406(19) 0.9214(3) 0.3076(2) 0.0416(12) Uani 1 1 d .
H41 H 0.4126 0.9415 0.3364 0.05 Uiso 1 1 calc R
C42 C 0.48692(19) 0.9444(2) 0.2966(2) 0.0358(11) Uani 1 1 d .
H42 H 0.5072 0.9826 0.3169 0.043 Uiso 1 1 calc R
C43 C 0.5046(2) 0.9006(3) 0.2500(2) 0.0421(12) Uani 1 1 d .
H43 H 0.5387 0.9042 0.2338 0.051 Uiso 1 1 calc R
C44 C 0.4619(2) 0.8503(3) 0.2319(2) 0.0507(14) Uani 1 1 d .
H44 H 0.4623 0.8147 0.2012 0.061 Uiso 1 1 calc R
C45 C 0.4187(2) 0.8631(3) 0.2680(2) 0.0450(13) Uani 1 1 d .
H45 H 0.3853 0.8371 0.2661 0.054 Uiso 1 1 calc R
C46 C 0.4184(4) 0.6199(5) 0.4987(3) 0.090(3) Uani 1 1 d .
H46 H 0.428 0.6358 0.5401 0.108 Uiso 1 1 calc R
C47 C 0.4460(3) 0.5712(5) 0.4684(6) 0.101(3) Uani 1 1 d .
H47 H 0.4793 0.5485 0.4851 0.121 Uiso 1 1 calc R
C48 C 0.4193(4) 0.5603(4) 0.4120(5) 0.090(3) Uani 1 1 d .
H48 H 0.4299 0.5272 0.3829 0.108 Uiso 1 1 calc R
C49 C 0.3741(3) 0.6038(5) 0.4020(3) 0.088(3) Uani 1 1 d .
H49 H 0.3486 0.607 0.3651 0.105 Uiso 1 1 calc R
C50 C 0.3726(3) 0.6424(4) 0.4564(5) 0.091(3) Uani 1 1 d .
H50 H 0.3461 0.677 0.4636 0.11 Uiso 1 1 calc R
Cl1 Cl 0.42667(5) 0.81042(7) 0.42132(6) 0.0409(3) Uani 1 1 d .
Cl2 Cl 0.45861(5) 0.69775(6) 0.30254(5) 0.0383(3) Uani 1 1 d .
Mg1 Mg 0.45813(6) 0.68123(8) 0.41731(7) 0.0361(4) Uani 1 1 d .
N1 N 0.64138(14) 0.78802(19) 0.43803(16) 0.0293(8) Uani 1 1 d .
N12 N 0.58740(13) 0.79784(19) 0.32105(16) 0.0281(8) Uani 1 1 d .
N13 N 0.55724(13) 0.88212(18) 0.41769(15) 0.0271(8) Uani 1 1 d .
H13 H 0.5472 0.9266 0.4306 0.033 Uiso 1 1 calc R
N23 N 0.53955(13) 0.72917(19) 0.42257(15) 0.0277(8) Uani 1 1 d .
Ti1 Ti 0.62618(3) 0.86743(4) 0.38076(4) 0.02972(19) Uani 1 1 d .
Ti2 Ti 0.60450(3) 0.71687(4) 0.38059(3) 0.02620(18) Uani 1 1 d .
Ti3 Ti 0.57400(3) 0.80197(4) 0.47798(3) 0.02853(19) Uani 1 1 d .
Zr1 Zr 0.502859(16) 0.82068(2) 0.345059(19) 0.02581(11) Uani 1 1 d .
C51 C 0.19523(18) 0.6117(2) 0.1391(2) 0.0379(11) Uani 1 1 d .
C52 C 0.2003(2) 0.6503(3) 0.0842(2) 0.0414(12) Uani 1 1 d .
C53 C 0.2476(2) 0.6957(2) 0.0972(2) 0.0412(12) Uani 1 1 d .
C54 C 0.27116(19) 0.6857(2) 0.1607(2) 0.0396(12) Uani 1 1 d .
C55 C 0.2377(2) 0.6330(3) 0.1866(2) 0.0387(12) Uani 1 1 d .
C56 C 0.1553(2) 0.5490(3) 0.1426(3) 0.0738(19) Uani 1 1 d .
H56A H 0.1197 0.56 0.1181 0.111 Uiso 1 1 calc R
H56B H 0.1499 0.541 0.1859 0.111 Uiso 1 1 calc R
H56C H 0.1708 0.5064 0.1261 0.111 Uiso 1 1 calc R
C57 C 0.1644(3) 0.6421(4) 0.0214(3) 0.080(2) Uani 1 1 d .
H57A H 0.1792 0.6038 -0.002 0.119 Uiso 1 1 calc R
H57B H 0.1647 0.6864 -0.002 0.119 Uiso 1 1 calc R
H57C H 0.1265 0.6307 0.0279 0.119 Uiso 1 1 calc R
C58 C 0.2703(3) 0.7404(3) 0.0482(3) 0.085(2) Uani 1 1 d .
H58A H 0.2706 0.7124 0.0104 0.127 Uiso 1 1 calc R
H58B H 0.308 0.7554 0.0637 0.127 Uiso 1 1 calc R
H58C H 0.247 0.7823 0.039 0.127 Uiso 1 1 calc R
C59 C 0.3225(2) 0.7222(3) 0.1932(3) 0.0736(19) Uani 1 1 d .
H59A H 0.3552 0.7038 0.1768 0.11 Uiso 1 1 calc R
H59B H 0.3258 0.7129 0.2378 0.11 Uiso 1 1 calc R
H59C H 0.3197 0.7733 0.1857 0.11 Uiso 1 1 calc R
C60 C 0.2494(3) 0.5997(4) 0.2514(3) 0.080(2) Uani 1 1 d .
H60A H 0.2148 0.5949 0.2691 0.119 Uiso 1 1 calc R
H60B H 0.2749 0.6301 0.2782 0.119 Uiso 1 1 calc R
H60C H 0.2661 0.5529 0.2482 0.119 Uiso 1 1 calc R
C61 C 0.18913(19) 1.0207(2) 0.1568(2) 0.0375(11) Uani 1 1 d .
C62 C 0.16747(19) 1.0048(2) 0.0942(2) 0.0413(12) Uani 1 1 d .
C63 C 0.2069(2) 0.9602(3) 0.0684(2) 0.0498(14) Uani 1 1 d .
C64 C 0.2530(2) 0.9498(2) 0.1170(3) 0.0417(12) Uani 1 1 d .
C65 C 0.24251(18) 0.9872(2) 0.1702(2) 0.0379(12) Uani 1 1 d .
C66 C 0.1633(2) 1.0721(3) 0.1991(3) 0.0581(15) Uani 1 1 d .
H66A H 0.1475 1.1126 0.1747 0.087 Uiso 1 1 calc R
H66B H 0.1918 1.0888 0.2319 0.087 Uiso 1 1 calc R
H66C H 0.1341 1.0479 0.2177 0.087 Uiso 1 1 calc R
C67 C 0.1183(2) 1.0428(3) 0.0570(3) 0.076(2) Uani 1 1 d .
H67A H 0.0922 1.0577 0.0851 0.114 Uiso 1 1 calc R
H67B H 0.0997 1.0106 0.0257 0.114 Uiso 1 1 calc R
H67C H 0.1315 1.0845 0.0366 0.114 Uiso 1 1 calc R
C68 C 0.2023(3) 0.9338(3) 0.0020(3) 0.087(2) Uani 1 1 d .
H68A H 0.2045 0.882 0.0018 0.131 Uiso 1 1 calc R
H68B H 0.2325 0.9536 -0.018 0.131 Uiso 1 1 calc R
H68C H 0.1668 0.9488 -0.0207 0.131 Uiso 1 1 calc R
C69 C 0.3083(2) 0.9125(3) 0.1106(3) 0.082(2) Uani 1 1 d .
H69A H 0.339 0.9452 0.123 0.122 Uiso 1 1 calc R
H69B H 0.3087 0.8982 0.0674 0.122 Uiso 1 1 calc R
H69C H 0.3123 0.8706 0.1373 0.122 Uiso 1 1 calc R
C70 C 0.2841(2) 0.9936(3) 0.2291(3) 0.0654(17) Uani 1 1 d .
H70A H 0.2855 0.9489 0.252 0.098 Uiso 1 1 calc R
H70B H 0.2727 1.0318 0.2551 0.098 Uiso 1 1 calc R
H70C H 0.3207 1.0042 0.2178 0.098 Uiso 1 1 calc R
C71 C 0.12700(19) 0.8747(3) 0.3594(2) 0.0422(12) Uani 1 1 d .
C72 C 0.1822(2) 0.8962(3) 0.3561(2) 0.0405(12) Uani 1 1 d .
C73 C 0.2169(2) 0.8350(3) 0.3611(2) 0.0490(14) Uani 1 1 d .
C74 C 0.1818(2) 0.7752(3) 0.3689(2) 0.0496(14) Uani 1 1 d .
C75 C 0.1270(2) 0.8007(3) 0.3700(2) 0.0435(13) Uani 1 1 d .
C76 C 0.0768(2) 0.9237(4) 0.3590(3) 0.079(2) Uani 1 1 d .
H76A H 0.0462 0.9056 0.3295 0.118 Uiso 1 1 calc R
H76B H 0.0865 0.9715 0.3466 0.118 Uiso 1 1 calc R
H76C H 0.0656 0.9253 0.4005 0.118 Uiso 1 1 calc R
C77 C 0.2008(3) 0.9742(3) 0.3545(3) 0.082(2) Uani 1 1 d .
H77A H 0.1796 0.9982 0.3191 0.123 Uiso 1 1 calc R
H77B H 0.2402 0.9761 0.3503 0.123 Uiso 1 1 calc R
H77C H 0.1944 0.9978 0.393 0.123 Uiso 1 1 calc R
C78 C 0.2801(2) 0.8329(5) 0.3623(3) 0.094(3) Uani 1 1 d .
H78A H 0.2898 0.7963 0.3337 0.141 Uiso 1 1 calc R
H78B H 0.2976 0.8221 0.4044 0.141 Uiso 1 1 calc R
H78C H 0.2931 0.8791 0.3496 0.141 Uiso 1 1 calc R
C79 C 0.1998(4) 0.6977(4) 0.3805(3) 0.111(3) Uani 1 1 d .
H79A H 0.1974 0.6853 0.4238 0.166 Uiso 1 1 calc R
H79B H 0.2379 0.6919 0.372 0.166 Uiso 1 1 calc R
H79C H 0.1755 0.6666 0.3531 0.166 Uiso 1 1 calc R
C80 C 0.0775(3) 0.7591(4) 0.3885(3) 0.089(2) Uani 1 1 d .
H80A H 0.0671 0.7785 0.427 0.134 Uiso 1 1 calc R
H80B H 0.0878 0.7092 0.3947 0.134 Uiso 1 1 calc R
H80C H 0.0463 0.763 0.3555 0.134 Uiso 1 1 calc R
C81 C 0.0187(2) 0.9286(3) 0.1001(3) 0.0552(15) Uani 1 1 d .
H81 H 0.0343 0.9715 0.1168 0.066 Uiso 1 1 calc R
C82 C 0.0356(2) 0.8910(3) 0.0489(3) 0.0496(14) Uani 1 1 d .
H82 H 0.0641 0.9048 0.0258 0.06 Uiso 1 1 calc R
C83 C 0.0022(2) 0.8294(3) 0.0387(3) 0.0519(14) Uani 1 1 d .
H83 H 0.0045 0.7945 0.0078 0.062 Uiso 1 1 calc R
C84 C -0.0352(2) 0.8295(3) 0.0834(3) 0.0581(16) Uani 1 1 d .
H84 H -0.0625 0.7948 0.0876 0.07 Uiso 1 1 calc R
C85 C -0.0244(2) 0.8918(4) 0.1214(3) 0.0651(17) Uani 1 1 d .
H85 H -0.0433 0.9054 0.1549 0.078 Uiso 1 1 calc R
C86 C 0.0267(3) 0.5420(3) 0.2260(3) 0.0730(19) Uani 1 1 d .
H86 H 0.0252 0.5177 0.1876 0.088 Uiso 1 1 calc R
C87 C -0.0164(2) 0.5811(3) 0.2471(3) 0.0619(16) Uani 1 1 d .
H87 H -0.0521 0.5884 0.225 0.074 Uiso 1 1 calc R
C88 C 0.0032(3) 0.6078(3) 0.3078(3) 0.0710(19) Uani 1 1 d .
H88 H -0.0173 0.6352 0.3333 0.085 Uiso 1 1 calc R
C89 C 0.0574(3) 0.5861(4) 0.3222(3) 0.079(2) Uani 1 1 d .
H89 H 0.0807 0.5967 0.3595 0.095 Uiso 1 1 calc R
C90 C 0.0724(3) 0.5460(3) 0.2727(4) 0.079(2) Uani 1 1 d .
H90 H 0.1075 0.5251 0.271 0.094 Uiso 1 1 calc R
N2 N 0.21149(14) 0.82050(18) 0.21150(16) 0.0296(8) Uani 1 1 d .
N56 N 0.14043(14) 0.81014(19) 0.10572(17) 0.0315(9) Uani 1 1 d .
N57 N 0.12390(13) 0.73529(19) 0.22043(16) 0.0308(8) Uani 1 1 d .
N67 N 0.11307(13) 0.88999(18) 0.20636(16) 0.0294(8) Uani 1 1 d .
H67 H 0.0984 0.9316 0.2199 0.035 Uiso 1 1 calc R
Mg2 Mg 0.05676(6) 0.66569(8) 0.23080(8) 0.0399(4) Uani 1 1 d .
Cl3 Cl 0.00199(5) 0.77866(7) 0.23412(6) 0.0458(3) Uani 1 1 d .
Cl4 Cl 0.03798(5) 0.67765(7) 0.11213(6) 0.0461(3) Uani 1 1 d .
Ti5 Ti 0.17897(3) 0.73796(4) 0.16282(4) 0.02821(19) Uani 1 1 d .
Ti6 Ti 0.17526(3) 0.88928(4) 0.15273(4) 0.02967(19) Uani 1 1 d .
Ti7 Ti 0.15373(3) 0.81840(4) 0.26586(4) 0.02931(19) Uani 1 1 d .
Zr2 Zr 0.061643(17) 0.81126(2) 0.14385(2) 0.03130(12) Uani 1 1 d .
C100 C 0.0755(2) 0.4400(3) -0.0169(2) 0.102(3) Uani 1 1 d G
H10A H 0.0621 0.4846 -0.0014 0.153 Uiso 1 1 calc R
H10B H 0.0497 0.4235 -0.0523 0.153 Uiso 1 1 calc R
H10C H 0.1119 0.4477 -0.0301 0.153 Uiso 1 1 calc R
C101 C 0.08017(12) 0.38403(19) 0.03479(15) 0.0673(17) Uani 1 1 d G
C102 C 0.06713(14) 0.4011(2) 0.09524(18) 0.0683(18) Uani 1 1 d G
H102 H 0.0546 0.4474 0.1032 0.082 Uiso 1 1 calc R
C103 C 0.07262(16) 0.3499(3) 0.14369(16) 0.078(2) Uani 1 1 d G
H103 H 0.0638 0.3622 0.1835 0.093 Uiso 1 1 calc R
C104 C 0.09130(16) 0.2801(2) 0.1325(2) 0.080(2) Uani 1 1 d G
H104 H 0.0951 0.2459 0.1647 0.096 Uiso 1 1 calc R
C105 C 0.10428(17) 0.26221(18) 0.0725(3) 0.091(2) Uani 1 1 d G
H105 H 0.1167 0.2159 0.0646 0.109 Uiso 1 1 calc R
C106 C 0.09869(16) 0.3137(2) 0.02422(19) 0.081(2) Uani 1 1 d G
H106 H 0.1074 0.3012 -0.0156 0.097 Uiso 1 1 calc R
C110 C 0.1690(2) 0.2697(4) 0.3570(3) 0.086(2) Uani 1 1 d DU
C111 C 0.1853(2) 0.3054(4) 0.4136(3) 0.0713(17) Uani 1 1 d DU
H111 H 0.1891 0.2795 0.4513 0.086 Uiso 1 1 calc R
C112 C 0.1960(3) 0.3791(4) 0.4150(3) 0.087(2) Uani 1 1 d DU
H112 H 0.2073 0.4015 0.4537 0.104 Uiso 1 1 calc R
C113 C 0.1903(3) 0.4201(4) 0.3601(3) 0.094(2) Uani 1 1 d DU
H113 H 0.1977 0.4695 0.361 0.112 Uiso 1 1 calc R
C114 C 0.1731(3) 0.3842(5) 0.3040(4) 0.118(3) Uani 1 1 d DU
H114 H 0.1683 0.4103 0.2664 0.141 Uiso 1 1 calc R
C115 C 0.1627(3) 0.3101(4) 0.3020(3) 0.097(2) Uani 1 1 d DU
H115 H 0.1513 0.2877 0.2634 0.116 Uiso 1 1 calc R
C116 C 0.1576(3) 0.1922(5) 0.3551(5) 0.127(3) Uani 1 1 d U
H11A H 0.1679 0.1723 0.3167 0.191 Uiso 1 1 calc R
H11B H 0.1182 0.1842 0.3566 0.191 Uiso 1 1 calc R
H11C H 0.1792 0.1693 0.3908 0.191 Uiso 1 1 calc R

loop_
_atom_site_aniso_label
_atom_site_aniso_U_11
_atom_site_aniso_U_22
_atom_site_aniso_U_33
_atom_site_aniso_U_23
_atom_site_aniso_U_13
_atom_site_aniso_U_12
C11 0.041(3) 0.027(3) 0.060(4) -0.009(2) 0.015(2) -0.016(2)
C12 0.031(2) 0.040(3) 0.045(3) 0.001(2) 0.002(2) -0.010(2)
C13 0.027(2) 0.031(3) 0.041(3) -0.005(2) 0.011(2) -0.007(2)
C14 0.040(3) 0.035(3) 0.043(3) 0.008(2) 0.014(2) -0.012(2)
C15 0.037(3) 0.027(3) 0.065(4) 0.008(3) 0.012(2) -0.007(2)
C16 0.069(4) 0.043(3) 0.091(5) -0.026(3) 0.035(3) -0.015(3)
C17 0.043(3) 0.096(5) 0.059(4) -0.009(4) 0.007(3) -0.023(3)
C18 0.040(3) 0.049(3) 0.070(4) -0.002(3) 0.017(3) -0.003(3)
C19 0.061(3) 0.056(4) 0.045(3) 0.005(3) 0.013(3) -0.015(3)
C20 0.050(3) 0.040(3) 0.105(5) 0.028(3) 0.015(3) -0.001(3)
C21 0.033(2) 0.026(2) 0.034(3) -0.007(2) 0.0037(19) 0.011(2)
C22 0.039(3) 0.022(2) 0.033(3) 0.000(2) 0.004(2) 0.010(2)
C23 0.038(2) 0.016(2) 0.033(3) -0.0020(19) 0.003(2) 0.0055(19)
C24 0.042(3) 0.022(2) 0.031(3) -0.003(2) 0.005(2) 0.006(2)
C25 0.041(3) 0.022(2) 0.028(3) -0.007(2) 0.010(2) 0.007(2)
C26 0.037(3) 0.039(3) 0.044(3) -0.012(2) -0.001(2) 0.011(2)
C27 0.060(3) 0.032(3) 0.035(3) 0.001(2) 0.003(2) 0.011(2)
C28 0.051(3) 0.025(2) 0.051(3) 0.001(2) 0.008(2) -0.001(2)
C29 0.055(3) 0.040(3) 0.034(3) -0.008(2) 0.000(2) 0.001(2)
C30 0.051(3) 0.040(3) 0.043(3) -0.002(2) 0.017(2) 0.001(2)
C31 0.050(3) 0.044(3) 0.022(2) -0.004(2) 0.007(2) 0.011(2)
C32 0.047(3) 0.051(3) 0.015(2) 0.003(2) 0.0080(19) 0.011(2)
C33 0.049(3) 0.054(3) 0.020(2) -0.005(2) 0.008(2) 0.006(3)
C34 0.045(3) 0.060(4) 0.021(2) -0.011(2) -0.002(2) 0.019(3)
C35 0.048(3) 0.061(4) 0.020(2) -0.012(2) 0.005(2) -0.010(3)
C36 0.095(4) 0.054(4) 0.048(4) -0.012(3) 0.013(3) 0.028(3)
C37 0.051(3) 0.083(4) 0.041(3) -0.001(3) 0.017(2) 0.002(3)
C38 0.092(5) 0.053(4) 0.049(4) 0.016(3) 0.010(3) 0.010(3)
C39 0.053(3) 0.113(6) 0.043(3) -0.006(4) -0.001(3) 0.036(4)
C40 0.082(4) 0.097(5) 0.054(4) -0.025(4) 0.014(3) -0.036(4)
C41 0.040(3) 0.038(3) 0.045(3) 0.009(2) 0.002(2) 0.016(2)
C42 0.051(3) 0.022(2) 0.032(3) 0.005(2) -0.002(2) 0.003(2)
C43 0.055(3) 0.031(3) 0.038(3) 0.014(2) 0.002(2) 0.013(2)
C44 0.083(4) 0.032(3) 0.031(3) -0.003(2) -0.015(3) 0.007(3)
C45 0.036(3) 0.041(3) 0.053(3) 0.005(3) -0.015(2) 0.004(2)
C46 0.122(7) 0.103(7) 0.045(4) 0.010(4) 0.013(4) -0.071(6)
C47 0.056(4) 0.073(6) 0.172(10) 0.070(7) 0.012(6) -0.006(4)
C48 0.095(6) 0.053(4) 0.137(8) -0.026(5) 0.070(6) -0.037(5)
C49 0.057(4) 0.140(8) 0.062(5) 0.029(5) -0.008(3) -0.052(5)
C50 0.071(5) 0.052(4) 0.168(9) 0.039(5) 0.081(6) 0.009(4)
Cl1 0.0324(6) 0.0460(7) 0.0456(7) 0.0047(6) 0.0104(5) 0.0083(5)
Cl2 0.0440(7) 0.0310(6) 0.0375(7) -0.0004(5) -0.0036(5) -0.0046(5)
Mg1 0.0333(8) 0.0346(9) 0.0403(9) 0.0069(7) 0.0051(7) -0.0050(7)
N1 0.0297(19) 0.031(2) 0.027(2) -0.0034(17) 0.0009(15) 0.0033(16)
N12 0.0272(18) 0.032(2) 0.025(2) -0.0042(16) 0.0031(15) 0.0023(16)
N13 0.0311(19) 0.0211(18) 0.029(2) -0.0061(16) 0.0025(15) 0.0024(15)
N23 0.0305(18) 0.027(2) 0.025(2) 0.0031(16) 0.0018(15) 0.0030(16)
Ti1 0.0301(4) 0.0266(4) 0.0321(5) 0.0013(4) 0.0030(3) -0.0030(3)
Ti2 0.0307(4) 0.0222(4) 0.0260(4) -0.0018(3) 0.0048(3) 0.0029(3)
Ti3 0.0327(4) 0.0324(5) 0.0208(4) -0.0022(3) 0.0046(3) 0.0024(3)
Zr1 0.0263(2) 0.0244(2) 0.0256(2) 0.00167(18) -0.00074(17) 0.00141(17)
C51 0.036(3) 0.024(2) 0.056(3) -0.007(2) 0.016(2) 0.002(2)
C52 0.049(3) 0.037(3) 0.039(3) -0.013(2) 0.009(2) 0.012(2)
C53 0.051(3) 0.028(3) 0.051(3) 0.000(2) 0.030(3) 0.005(2)
C54 0.033(3) 0.034(3) 0.053(3) -0.011(2) 0.009(2) 0.010(2)
C55 0.046(3) 0.032(3) 0.039(3) 0.003(2) 0.007(2) 0.019(2)
C56 0.068(4) 0.032(3) 0.130(6) -0.009(4) 0.046(4) -0.011(3)
C57 0.088(5) 0.095(5) 0.052(4) -0.024(4) -0.005(3) 0.019(4)
C58 0.113(5) 0.056(4) 0.102(5) 0.023(4) 0.076(4) 0.024(4)
C59 0.036(3) 0.070(4) 0.112(5) -0.025(4) -0.002(3) 0.003(3)
C60 0.093(5) 0.089(5) 0.060(4) 0.026(4) 0.022(3) 0.056(4)
C61 0.042(3) 0.021(2) 0.053(3) 0.003(2) 0.018(2) -0.005(2)
C62 0.044(3) 0.027(3) 0.052(3) 0.013(2) 0.002(2) -0.005(2)
C63 0.079(4) 0.033(3) 0.043(3) 0.005(3) 0.029(3) -0.011(3)
C64 0.046(3) 0.025(3) 0.061(4) 0.008(2) 0.030(3) -0.005(2)
C65 0.034(3) 0.026(2) 0.055(3) 0.008(2) 0.011(2) -0.013(2)
C66 0.072(4) 0.034(3) 0.076(4) -0.003(3) 0.038(3) 0.001(3)
C67 0.067(4) 0.048(4) 0.104(5) 0.033(4) -0.022(4) -0.017(3)
C68 0.172(7) 0.049(4) 0.045(4) 0.001(3) 0.035(4) -0.015(4)
C69 0.065(4) 0.041(3) 0.152(7) 0.031(4) 0.064(4) 0.010(3)
C70 0.064(4) 0.060(4) 0.067(4) 0.018(3) -0.013(3) -0.030(3)
C71 0.039(3) 0.056(3) 0.032(3) -0.011(2) 0.007(2) -0.001(2)
C72 0.051(3) 0.046(3) 0.024(3) -0.003(2) 0.000(2) -0.011(3)
C73 0.036(3) 0.086(4) 0.025(3) 0.001(3) 0.003(2) 0.009(3)
C74 0.077(4) 0.044(3) 0.027(3) 0.001(2) 0.002(3) 0.008(3)
C75 0.059(3) 0.045(3) 0.028(3) -0.006(2) 0.012(2) -0.019(3)
C76 0.074(4) 0.098(5) 0.064(4) -0.024(4) 0.013(3) 0.034(4)
C77 0.131(6) 0.062(4) 0.051(4) -0.009(3) 0.003(4) -0.041(4)
C78 0.037(3) 0.197(9) 0.049(4) 0.021(5) 0.009(3) 0.016(4)
C79 0.218(9) 0.065(5) 0.045(4) 0.007(3) 0.000(5) 0.065(5)
C80 0.106(5) 0.122(6) 0.043(4) -0.004(4) 0.025(3) -0.067(5)
C81 0.053(3) 0.038(3) 0.070(4) 0.017(3) -0.008(3) 0.014(3)
C82 0.033(3) 0.059(4) 0.055(4) 0.020(3) -0.003(2) 0.004(3)
C83 0.043(3) 0.058(4) 0.050(3) 0.003(3) -0.010(3) 0.010(3)
C84 0.026(3) 0.067(4) 0.078(4) 0.020(4) -0.004(3) -0.003(3)
C85 0.060(4) 0.074(5) 0.063(4) 0.020(4) 0.016(3) 0.036(3)
C86 0.095(5) 0.039(4) 0.093(5) -0.010(3) 0.039(4) -0.029(4)
C87 0.040(3) 0.060(4) 0.087(5) 0.012(4) 0.012(3) -0.012(3)
C88 0.091(5) 0.049(4) 0.084(5) 0.005(4) 0.052(4) -0.019(4)
C89 0.098(6) 0.070(5) 0.065(5) 0.026(4) -0.005(4) -0.043(4)
C90 0.060(4) 0.047(4) 0.133(7) 0.037(4) 0.028(5) -0.002(3)
N2 0.0298(19) 0.028(2) 0.031(2) 0.0000(16) 0.0039(15) -0.0018(16)
N56 0.035(2) 0.029(2) 0.030(2) 0.0018(17) 0.0045(16) 0.0007(16)
N57 0.0291(18) 0.031(2) 0.032(2) 0.0071(17) 0.0045(15) -0.0013(16)
N67 0.035(2) 0.0177(18) 0.037(2) -0.0026(16) 0.0102(16) 0.0028(15)
Mg2 0.0375(9) 0.0321(9) 0.0516(11) 0.0016(8) 0.0113(7) -0.0089(7)
Cl3 0.0407(7) 0.0449(8) 0.0549(8) 0.0018(6) 0.0182(6) 0.0009(6)
Cl4 0.0493(7) 0.0395(7) 0.0477(8) -0.0079(6) -0.0006(6) -0.0067(6)
Ti5 0.0308(4) 0.0228(4) 0.0316(5) -0.0015(4) 0.0064(3) 0.0010(3)
Ti6 0.0315(4) 0.0238(4) 0.0347(5) 0.0040(4) 0.0082(3) -0.0019(3)
Ti7 0.0335(4) 0.0276(4) 0.0272(4) 0.0001(4) 0.0053(3) -0.0024(3)
Zr2 0.0271(2) 0.0307(3) 0.0359(3) 0.0010(2) 0.00339(18) -0.00073(19)
C100 0.121(6) 0.093(6) 0.082(5) 0.023(5) -0.022(4) -0.039(5)
C101 0.057(4) 0.066(4) 0.076(5) -0.003(4) -0.004(3) -0.026(3)
C102 0.047(3) 0.075(5) 0.087(5) -0.009(4) 0.022(3) -0.012(3)
C103 0.065(4) 0.099(6) 0.072(5) 0.014(4) 0.016(3) -0.017(4)
C104 0.064(4) 0.078(5) 0.091(6) 0.020(4) -0.018(4) -0.027(4)
C105 0.079(5) 0.059(5) 0.122(7) -0.007(5) -0.030(5) -0.018(4)
C106 0.095(5) 0.078(5) 0.066(5) -0.018(4) -0.004(4) -0.013(4)
C110 0.043(3) 0.139(6) 0.079(5) -0.024(4) 0.018(3) 0.003(4)
C111 0.047(3) 0.109(5) 0.057(4) -0.012(4) 0.001(3) 0.011(4)
C112 0.080(5) 0.109(5) 0.069(4) -0.006(4) 0.000(4) 0.015(4)
C113 0.105(5) 0.108(6) 0.069(5) -0.004(4) 0.014(4) 0.039(5)
C114 0.116(7) 0.158(7) 0.078(5) -0.001(5) 0.012(5) 0.061(7)
C115 0.078(5) 0.155(6) 0.057(4) -0.032(4) 0.005(4) 0.030(5)
C116 0.093(6) 0.127(6) 0.167(9) -0.053(6) 0.039(6) -0.040(5)

loop_
_atom_type_symbol
_atom_type_description
_atom_type_scat_dispersion_real
_atom_type_scat_dispersion_imag
_atom_type_scat_source
C C 0.0033 0.0016 'International Tables Vol C Tables 4.2.6.8 and 6.1.1.4'
H H 0 0 'International Tables Vol C Tables 4.2.6.8 and 6.1.1.4'
Cl Cl 0.1484 0.1585 'International Tables Vol C Tables 4.2.6.8 and 6.1.1.4'
Mg Mg 0.0486 0.0363 'International Tables Vol C Tables 4.2.6.8 and 6.1.1.4'
N N 0.0061 0.0033 'International Tables Vol C Tables 4.2.6.8 and 6.1.1.4'
Ti Ti 0.2776 0.4457 'International Tables Vol C Tables 4.2.6.8 and 6.1.1.4'
Zr Zr -2.9673 0.5597 'International Tables Vol C Tables 4.2.6.8 and 6.1.1.4'

loop_
_exptl_crystal_face_index_h
_exptl_crystal_face_index_k
_exptl_crystal_face_index_l
_exptl_crystal_face_perp_dist
10 0 1 0.118
0 0 1 0.138
-16 0 1 0.167
0 0 -1 0.128
0 -4 1 0.17
-1 3 7 0.081
1 2 -7 0.112

loop_
_geom_angle_atom_site_label_1
_geom_angle_atom_site_label_2
_geom_angle_atom_site_label_3
_geom_angle
C12 C11 C15 107.6(4)
C12 C11 C16 126.9(5)
C15 C11 C16 125.0(5)
C12 C11 Ti1 71.7(3)
C15 C11 Ti1 73.5(3)
C16 C11 Ti1 126.8(3)
C13 C12 C11 108.6(4)
C13 C12 C17 123.5(4)
C11 C12 C17 127.4(5)
C13 C12 Ti1 73.0(2)
C11 C12 Ti1 74.6(2)
C17 C12 Ti1 124.8(3)
C12 C13 C14 108.0(4)
C12 C13 C18 123.9(4)
C14 C13 C18 127.6(4)
C12 C13 Ti1 73.2(2)
C14 C13 Ti1 73.7(2)
C18 C13 Ti1 125.0(3)
C15 C14 C13 107.4(4)
C15 C14 C19 127.1(5)
C13 C14 C19 125.1(4)
C15 C14 Ti1 74.2(3)
C13 C14 Ti1 72.2(2)
C19 C14 Ti1 124.2(3)
C11 C15 C14 108.3(4)
C11 C15 C20 124.6(5)
C14 C15 C20 125.8(5)
C11 C15 Ti1 73.0(3)
C14 C15 Ti1 72.1(3)
C20 C15 Ti1 131.2(3)
C22 C21 C25 107.8(4)
C22 C21 C26 124.5(4)
C25 C21 C26 127.5(4)
C22 C21 Ti2 71.8(2)
C25 C21 Ti2 74.4(2)
C26 C21 Ti2 123.7(3)
C21 C22 C23 108.4(4)
C21 C22 C27 124.9(4)
C23 C22 C27 126.7(4)
C21 C22 Ti2 73.7(2)
C23 C22 Ti2 73.9(2)
C27 C22 Ti2 121.1(3)
C24 C23 C22 107.4(4)
C24 C23 C28 126.1(4)
C22 C23 C28 126.2(4)
C24 C23 Ti2 73.0(2)
C22 C23 Ti2 71.5(2)
C28 C23 Ti2 125.8(3)
C25 C24 C23 108.2(4)
C25 C24 C29 124.5(4)
C23 C24 C29 127.1(4)
C25 C24 Ti2 74.0(2)
C23 C24 Ti2 72.8(2)
C29 C24 Ti2 124.2(3)
C21 C25 C24 108.2(4)
C21 C25 C30 128.0(4)
C24 C25 C30 123.7(4)
C21 C25 Ti2 71.6(2)
C24 C25 Ti2 72.0(2)
C30 C25 Ti2 125.1(3)
C32 C31 C35 107.8(4)
C32 C31 C36 125.6(5)
C35 C31 C36 126.4(5)
C32 C31 Ti3 74.5(3)
C35 C31 Ti3 73.2(2)
C36 C31 Ti3 121.5(3)
C31 C32 C33 109.1(4)
C31 C32 C37 123.8(4)
C33 C32 C37 126.5(5)
C31 C32 Ti3 71.9(2)
C33 C32 Ti3 72.8(3)
C37 C32 Ti3 128.8(3)
C34 C33 C32 107.8(5)
C34 C33 C38 126.0(5)
C32 C33 C38 126.1(5)
C34 C33 Ti3 72.2(3)
C32 C33 Ti3 73.6(3)
C38 C33 Ti3 122.8(3)
C33 C34 C35 109.0(4)
C33 C34 C39 127.4(5)
C35 C34 C39 123.6(5)
C33 C34 Ti3 74.3(3)
C35 C34 Ti3 73.4(3)
C39 C34 Ti3 120.2(3)
C34 C35 C31 106.2(4)
C34 C35 C40 127.3(5)
C31 C35 C40 126.3(5)
C34 C35 Ti3 72.1(3)
C31 C35 Ti3 72.3(2)
C40 C35 Ti3 123.7(3)
C45 C41 C42 108.0(4)
C45 C41 Zr1 74.3(3)
C42 C41 Zr1 73.2(2)
C43 C42 C41 108.3(4)
C43 C42 Zr1 73.7(3)
C41 C42 Zr1 75.1(3)
C42 C43 C44 107.8(5)
C42 C43 Zr1 74.2(3)
C44 C43 Zr1 75.0(3)
C45 C44 C43 107.6(5)
C45 C44 Zr1 74.4(3)
C43 C44 Zr1 72.8(3)
C41 C45 C44 108.3(5)
C41 C45 Zr1 74.1(2)
C44 C45 Zr1 73.9(3)
C47 C46 C50 106.7(7)
C47 C46 Mg1 72.3(4)
C50 C46 Mg1 74.9(4)
C48 C47 C46 109.8(7)
C48 C47 Mg1 77.4(5)
C46 C47 Mg1 74.8(4)
C47 C48 C49 109.9(7)
C47 C48 Mg1 71.0(4)
C49 C48 Mg1 75.5(4)
C48 C49 C50 106.8(6)
C48 C49 Mg1 72.5(4)
C50 C49 Mg1 72.2(4)
C49 C50 C46 106.8(7)
C49 C50 Mg1 75.2(3)
C46 C50 Mg1 71.4(4)
Mg1 Cl1 Zr1 79.07(5)
Mg1 Cl2 Zr1 79.58(5)
N23 Mg1 C47 120.4(2)
N23 Mg1 C46 127.8(2)
C47 Mg1 C46 32.8(3)
N23 Mg1 C50 156.3(3)
C47 Mg1 C50 54.5(2)
C46 Mg1 C50 33.6(2)
N23 Mg1 C48 136.9(3)
C47 Mg1 C48 31.7(3)
C46 Mg1 C48 53.4(3)
C50 Mg1 C48 53.4(2)
N23 Mg1 C49 167.7(3)
C47 Mg1 C49 53.6(3)
C46 Mg1 C49 54.5(2)
C50 Mg1 C49 32.6(2)
C48 Mg1 C49 32.0(3)
N23 Mg1 Cl2 82.87(10)
C47 Mg1 Cl2 125.8(4)
C46 Mg1 Cl2 147.02(18)
C50 Mg1 Cl2 119.6(3)
C48 Mg1 Cl2 96.9(2)
C49 Mg1 Cl2 92.96(18)
N23 Mg1 Cl1 83.01(11)
C47 Mg1 Cl1 139.0(3)
C46 Mg1 Cl1 106.2(3)
C50 Mg1 Cl1 89.98(17)
C48 Mg1 Cl1 140.1(2)
C49 Mg1 Cl1 108.4(3)
Cl2 Mg1 Cl1 87.52(6)
N23 Mg1 Zr1 48.66(9)
C47 Mg1 Zr1 167.4(2)
C46 Mg1 Zr1 155.8(3)
C50 Mg1 Zr1 138.09(18)
C48 Mg1 Zr1 149.1(2)
C49 Mg1 Zr1 135.53(18)
Cl2 Mg1 Zr1 52.26(4)
Cl1 Mg1 Zr1 51.76(4)
Ti1 N1 Ti2 94.96(15)
Ti1 N1 Ti3 94.55(15)
Ti2 N1 Ti3 91.86(14)
Ti1 N12 Ti2 92.35(14)
Ti1 N12 Zr1 95.39(14)
Ti2 N12 Zr1 96.62(14)
Ti1 N13 Ti3 92.81(14)
Ti1 N13 Zr1 95.58(14)
Ti3 N13 Zr1 96.92(14)
Ti3 N23 Ti2 93.60(15)
Ti3 N23 Mg1 130.11(17)
Ti2 N23 Mg1 136.25(19)
Ti3 N23 Zr1 90.95(13)
Ti2 N23 Zr1 90.43(13)
Mg1 N23 Zr1 90.50(12)
N1 Ti1 N13 87.05(14)
N1 Ti1 N12 86.77(15)
N13 Ti1 N12 90.05(14)
N1 Ti1 C12 100.13(15)
N13 Ti1 C12 124.70(16)
N12 Ti1 C12 144.63(15)
N1 Ti1 C13 105.45(15)
N13 Ti1 C13 155.91(15)
N12 Ti1 C13 110.79(15)
C12 Ti1 C13 33.89(15)
N1 Ti1 C14 136.64(15)
N13 Ti1 C14 136.15(15)
N12 Ti1 C14 95.24(15)
C12 Ti1 C14 56.31(16)
C13 Ti1 C14 34.07(15)
N1 Ti1 C11 125.12(16)
N13 Ti1 C11 99.88(15)
N12 Ti1 C11 146.73(16)
C12 Ti1 C11 33.65(15)
C13 Ti1 C11 56.06(15)
C14 Ti1 C11 56.07(16)
N1 Ti1 C15 155.88(16)
N13 Ti1 C15 105.44(15)
N12 Ti1 C15 113.25(16)
C12 Ti1 C15 55.78(16)
C13 Ti1 C15 55.99(15)
C14 Ti1 C15 33.69(15)
C11 Ti1 C15 33.50(16)
N1 Ti1 Ti3 43.06(10)
N13 Ti1 Ti3 44.00(10)
N12 Ti1 Ti3 88.72(10)
C12 Ti1 Ti3 119.88(12)
C13 Ti1 Ti3 143.48(11)
C14 Ti1 Ti3 176.03(12)
C11 Ti1 Ti3 120.28(12)
C15 Ti1 Ti3 144.20(12)
N1 Ti1 Ti2 42.73(10)
N13 Ti1 Ti2 88.44(10)
N12 Ti1 Ti2 44.04(10)
C12 Ti1 Ti2 132.23(12)
C13 Ti1 Ti2 114.80(11)
C14 Ti1 Ti2 124.23(12)
C11 Ti1 Ti2 165.37(12)
C15 Ti1 Ti2 154.41(13)
Ti3 Ti1 Ti2 58.78(3)
N1 Ti1 Zr1 92.12(10)
N13 Ti1 Zr1 45.50(10)
N12 Ti1 Zr1 45.28(9)
C12 Ti1 Zr1 164.20(12)
C13 Ti1 Zr1 150.20(11)
C14 Ti1 Zr1 119.50(11)
C11 Ti1 Zr1 130.56(12)
C15 Ti1 Zr1 111.42(11)
Ti3 Ti1 Zr1 63.79(2)
Ti2 Ti1 Zr1 63.47(2)
N23 Ti2 N1 87.33(14)
N23 Ti2 N12 95.68(14)
N1 Ti2 N12 85.91(15)
N23 Ti2 C22 111.18(15)
N1 Ti2 C22 108.87(15)
N12 Ti2 C22 149.45(14)
N23 Ti2 C21 143.74(15)
N1 Ti2 C21 94.74(14)
N12 Ti2 C21 120.58(15)
C22 Ti2 C21 34.47(15)
N23 Ti2 C23 102.01(15)
N1 Ti2 C23 143.29(15)
N12 Ti2 C23 127.44(14)
C22 Ti2 C23 34.63(14)
C21 Ti2 C23 57.22(14)
N23 Ti2 C24 123.88(15)
N1 Ti2 C24 148.14(15)
N12 Ti2 C24 96.08(14)
C22 Ti2 C24 57.20(14)
C21 Ti2 C24 56.96(14)
C23 Ti2 C24 34.27(14)
N23 Ti2 C25 157.30(15)
N1 Ti2 C25 114.24(15)
N12 Ti2 C25 92.98(14)
C22 Ti2 C25 56.73(14)
C21 Ti2 C25 34.00(14)
C23 Ti2 C25 56.61(14)
C24 Ti2 C25 33.99(14)
N23 Ti2 Ti3 43.17(10)
N1 Ti2 Ti3 44.19(10)
N12 Ti2 Ti3 89.88(10)
C22 Ti2 Ti3 119.54(11)
C21 Ti2 Ti3 129.21(11)
C23 Ti2 Ti3 134.98(11)
C24 Ti2 Ti3 166.51(11)
C25 Ti2 Ti3 157.98(11)
N23 Ti2 Ti1 92.44(11)
N1 Ti2 Ti1 42.30(10)
N12 Ti2 Ti1 43.61(10)
C22 Ti2 Ti1 143.24(11)
C21 Ti2 Ti1 113.17(11)
C23 Ti2 Ti1 164.30(11)
C24 Ti2 Ti1 130.89(11)
C25 Ti2 Ti1 108.16(11)
Ti3 Ti2 Ti1 60.55(3)
N23 Ti2 Zr1 51.79(10)
N1 Ti2 Zr1 90.59(10)
N12 Ti2 Zr1 44.41(9)
C22 Ti2 Zr1 154.48(11)
C21 Ti2 Zr1 163.70(11)
C23 Ti2 Zr1 123.17(10)
C24 Ti2 Zr1 112.98(10)
C25 Ti2 Zr1 130.35(11)
Ti3 Ti2 Zr1 63.77(2)
Ti1 Ti2 Zr1 62.01(2)
N23 Ti3 N1 87.14(14)
N23 Ti3 N13 95.38(14)
N1 Ti3 N13 85.56(14)
N23 Ti3 C34 125.68(17)
N1 Ti3 C34 92.68(15)
N13 Ti3 C34 138.81(17)
N23 Ti3 C31 137.96(16)
N1 Ti3 C31 133.93(16)
N13 Ti3 C31 96.32(15)
C34 Ti3 C31 56.80(15)
N23 Ti3 C35 158.15(16)
N1 Ti3 C35 100.67(15)
N13 Ti3 C35 105.48(16)
C34 Ti3 C35 34.50(17)
C31 Ti3 C35 34.46(15)
N23 Ti3 C33 101.70(16)
N1 Ti3 C33 117.09(16)
N13 Ti3 C33 151.96(15)
C34 Ti3 C33 33.47(16)
C31 Ti3 C33 56.34(16)
C35 Ti3 C33 56.55(17)
N23 Ti3 C32 107.75(16)
N1 Ti3 C32 148.11(15)
N13 Ti3 C32 119.65(15)
C34 Ti3 C32 55.62(15)
C31 Ti3 C32 33.54(16)
C35 Ti3 C32 56.13(16)
C33 Ti3 C32 33.53(15)
N23 Ti3 Ti2 43.23(10)
N1 Ti3 Ti2 43.95(10)
N13 Ti3 Ti2 89.42(10)
C34 Ti3 Ti2 117.08(12)
C31 Ti3 Ti2 173.77(12)
C35 Ti3 Ti2 141.19(12)
C33 Ti3 Ti2 118.20(12)
C32 Ti3 Ti2 143.51(13)
N23 Ti3 Ti1 92.58(10)
N1 Ti3 Ti1 42.39(11)
N13 Ti3 Ti1 43.19(10)
C34 Ti3 Ti1 122.02(13)
C31 Ti3 Ti1 122.62(13)
C35 Ti3 Ti1 107.00(12)
C33 Ti3 Ti1 154.82(12)
C32 Ti3 Ti1 155.81(13)
Ti2 Ti3 Ti1 60.66(3)
N23 Ti3 Zr1 51.49(10)
N1 Ti3 Zr1 90.07(10)
N13 Ti3 Zr1 44.38(9)
C34 Ti3 Zr1 175.97(14)
C31 Ti3 Zr1 122.70(11)
C35 Ti3 Zr1 147.49(14)
C33 Ti3 Zr1 142.52(12)
C32 Ti3 Zr1 121.41(11)
Ti2 Ti3 Zr1 63.31(2)
Ti1 Ti3 Zr1 61.88(3)
N12 Zr1 N13 77.65(12)
N12 Zr1 N23 76.39(12)
N13 Zr1 N23 75.91(12)
N12 Zr1 C43 79.10(15)
N13 Zr1 C43 101.05(15)
N23 Zr1 C43 155.39(14)
N12 Zr1 C42 99.98(14)
N13 Zr1 C42 82.10(14)
N23 Zr1 C42 157.99(13)
C43 Zr1 C42 32.05(14)
N12 Zr1 C44 94.11(16)
N13 Zr1 C44 132.40(15)
N23 Zr1 C44 148.15(14)
C43 Zr1 C44 32.14(15)
C42 Zr1 C44 52.87(15)
N12 Zr1 C41 130.27(15)
N13 Zr1 C41 98.05(14)
N23 Zr1 C41 151.47(14)
C43 Zr1 C41 52.76(16)
C42 Zr1 C41 31.71(14)
C44 Zr1 C41 52.53(16)
N12 Zr1 C45 125.70(15)
N13 Zr1 C45 129.58(15)
N23 Zr1 C45 146.20(14)
C43 Zr1 C45 52.77(16)
C42 Zr1 C45 52.55(15)
C44 Zr1 C45 31.66(16)
C41 Zr1 C45 31.65(15)
N12 Zr1 Cl1 151.07(9)
N13 Zr1 Cl1 89.77(9)
N23 Zr1 Cl1 75.30(8)
C43 Zr1 Cl1 129.31(12)
C42 Zr1 Cl1 103.99(11)
C44 Zr1 Cl1 113.22(14)
C41 Zr1 Cl1 76.83(12)
C45 Zr1 Cl1 82.31(13)
N12 Zr1 Cl2 95.45(9)
N13 Zr1 Cl2 149.96(9)
N23 Zr1 Cl2 74.05(8)
C43 Zr1 Cl2 106.33(12)
C42 Zr1 Cl2 127.92(11)
C44 Zr1 Cl2 76.76(12)
C41 Zr1 Cl2 108.20(12)
C45 Zr1 Cl2 78.21(12)
Cl1 Zr1 Cl2 82.44(4)
N12 Zr1 Ti1 39.33(9)
N13 Zr1 Ti1 38.92(8)
N23 Zr1 Ti1 77.33(8)
C43 Zr1 Ti1 85.18(12)
C42 Zr1 Ti1 86.21(11)
C44 Zr1 Ti1 114.31(13)
C41 Zr1 Ti1 115.58(11)
C45 Zr1 Ti1 136.38(12)
Cl1 Zr1 Ti1 126.48(3)
Cl2 Zr1 Ti1 131.38(3)
N12 Zr1 Ti2 38.97(9)
N13 Zr1 Ti2 77.15(9)
N23 Zr1 Ti2 37.79(8)
C43 Zr1 Ti2 117.61(11)
C42 Zr1 Ti2 136.98(11)
C44 Zr1 Ti2 123.69(13)
C41 Zr1 Ti2 168.67(11)
C45 Zr1 Ti2 150.71(12)
Cl1 Zr1 Ti2 113.08(3)
Cl2 Zr1 Ti2 79.37(3)
Ti1 Zr1 Ti2 54.52(2)
C52 C51 C55 109.3(4)
C52 C51 C56 124.2(5)
C55 C51 C56 125.9(5)
C52 C51 Ti5 73.5(3)
C55 C51 Ti5 72.4(3)
C56 C51 Ti5 127.4(3)
C51 C52 C53 107.4(4)
C51 C52 C57 126.6(5)
C53 C52 C57 125.9(5)
C51 C52 Ti5 73.3(3)
C53 C52 Ti5 72.8(3)
C57 C52 Ti5 122.4(4)
C52 C53 C54 108.6(4)
C52 C53 C58 123.6(5)
C54 C53 C58 127.6(5)
C52 C53 Ti5 73.6(3)
C54 C53 Ti5 72.7(2)
C58 C53 Ti5 124.4(3)
C53 C54 C55 106.9(4)
C53 C54 C59 126.0(5)
C55 C54 C59 127.2(5)
C53 C54 Ti5 73.4(3)
C55 C54 Ti5 72.7(2)
C59 C54 Ti5 120.6(3)
C51 C55 C54 107.8(4)
C51 C55 C60 125.5(5)
C54 C55 C60 126.3(5)
C51 C55 Ti5 74.1(3)
C54 C55 Ti5 73.1(3)
C60 C55 Ti5 123.7(3)
C62 C61 C65 108.1(4)
C62 C61 C66 125.3(5)
C65 C61 C66 126.1(5)
C62 C61 Ti6 74.1(3)
C65 C61 Ti6 71.8(3)
C66 C61 Ti6 125.8(3)
C61 C62 C63 108.2(4)
C61 C62 C67 124.8(5)
C63 C62 C67 125.6(5)
C61 C62 Ti6 72.9(3)
C63 C62 Ti6 71.5(3)
C67 C62 Ti6 132.2(3)
C62 C63 C64 106.7(4)
C62 C63 C68 126.3(6)
C64 C63 C68 126.9(5)
C62 C63 Ti6 74.8(3)
C64 C63 Ti6 71.0(3)
C68 C63 Ti6 122.5(4)
C65 C64 C63 108.8(4)
C65 C64 C69 124.0(5)
C63 C64 C69 126.7(5)
C65 C64 Ti6 74.8(2)
C63 C64 Ti6 74.5(3)
C69 C64 Ti6 123.0(3)
C64 C65 C61 108.2(4)
C64 C65 C70 123.7(5)
C61 C65 C70 128.0(5)
C64 C65 Ti6 71.8(3)
C61 C65 Ti6 74.5(2)
C70 C65 Ti6 122.8(3)
C75 C71 C72 108.1(4)
C75 C71 C76 125.3(5)
C72 C71 C76 126.2(5)
C75 C71 Ti7 73.4(3)
C72 C71 Ti7 73.9(3)
C76 C71 Ti7 123.7(3)
C71 C72 C73 108.8(5)
C71 C72 C77 124.0(5)
C73 C72 C77 126.9(5)
C71 C72 Ti7 72.7(3)
C73 C72 Ti7 71.5(3)
C77 C72 Ti7 127.0(3)
C74 C73 C72 106.7(4)
C74 C73 C78 126.1(6)
C72 C73 C78 127.1(6)
C74 C73 Ti7 71.3(3)
C72 C73 Ti7 74.7(3)
C78 C73 Ti7 122.1(3)
C75 C74 C73 108.2(5)
C75 C74 C79 124.5(6)
C73 C74 C79 127.1(6)
C75 C74 Ti7 75.5(3)
C73 C74 Ti7 74.0(3)
C79 C74 Ti7 121.1(4)
C71 C75 C74 108.1(4)
C71 C75 C80 124.4(5)
C74 C75 C80 127.1(6)
C71 C75 Ti7 73.2(3)
C74 C75 Ti7 70.5(3)
C80 C75 Ti7 128.5(3)
C85 C81 C82 108.8(5)
C85 C81 Zr2 74.7(3)
C82 C81 Zr2 73.5(3)
C81 C82 C83 108.1(5)
C81 C82 Zr2 74.4(3)
C83 C82 Zr2 73.8(3)
C82 C83 C84 107.4(5)
C82 C83 Zr2 74.0(3)
C84 C83 Zr2 74.3(3)
C83 C84 C85 107.9(5)
C83 C84 Zr2 73.6(3)
C85 C84 Zr2 74.4(3)
C81 C85 C84 107.8(5)
C81 C85 Zr2 74.0(3)
C84 C85 Zr2 73.2(3)
C87 C86 C90 106.9(6)
C87 C86 Mg2 73.7(3)
C90 C86 Mg2 73.3(3)
C86 C87 C88 108.2(6)
C86 C87 Mg2 72.9(3)
C88 C87 Mg2 75.2(3)
C89 C88 C87 107.2(6)
C89 C88 Mg2 73.2(3)
C87 C88 Mg2 71.2(3)
C88 C89 C90 109.0(6)
C88 C89 Mg2 74.7(4)
C90 C89 Mg2 71.8(4)
C89 C90 C86 108.6(6)
C89 C90 Mg2 75.1(4)
C86 C90 Mg2 73.2(4)
Ti6 N2 Ti7 96.26(15)
Ti6 N2 Ti5 93.34(15)
Ti7 N2 Ti5 92.12(14)
Ti6 N56 Ti5 93.44(15)
Ti6 N56 Zr2 97.95(15)
Ti5 N56 Zr2 97.82(15)
Ti7 N57 Ti5 93.54(15)
Ti7 N57 Mg2 133.15(19)
Ti5 N57 Mg2 133.3(2)
Ti7 N57 Zr2 91.66(14)
Ti5 N57 Zr2 88.15(13)
Mg2 N57 Zr2 90.89(13)
Ti6 N67 Ti7 91.26(14)
Ti6 N67 Zr2 92.74(13)
Ti7 N67 Zr2 97.48(14)
N57 Mg2 C90 121.53(19)
N57 Mg2 C86 144.4(2)
C90 Mg2 C86 33.5(2)
N57 Mg2 C87 176.38(19)
C90 Mg2 C87 55.0(2)
C86 Mg2 C87 33.4(2)
N57 Mg2 C89 122.1(2)
C90 Mg2 C89 33.0(2)
C86 Mg2 C89 55.1(2)
C87 Mg2 C89 54.5(2)
N57 Mg2 C88 144.5(2)
C90 Mg2 C88 54.5(2)
C86 Mg2 C88 55.4(2)
C87 Mg2 C88 33.58(19)
C89 Mg2 C88 32.1(2)
N57 Mg2 Cl3 84.28(11)
C90 Mg2 Cl3 145.77(19)
C86 Mg2 Cl3 130.60(19)
C87 Mg2 Cl3 98.48(16)
C89 Mg2 Cl3 115.7(2)
C88 Mg2 Cl3 91.35(17)
N57 Mg2 Cl4 82.94(11)
C90 Mg2 Cl4 117.0(2)
C86 Mg2 Cl4 91.62(18)
C87 Mg2 Cl4 99.55(17)
C89 Mg2 Cl4 146.72(19)
C88 Mg2 Cl4 132.0(2)
Cl3 Mg2 Cl4 85.99(7)
N57 Mg2 Zr2 49.46(10)
C90 Mg2 Zr2 162.3(2)
C86 Mg2 Zr2 142.43(19)
C87 Mg2 Zr2 134.16(16)
C89 Mg2 Zr2 161.7(2)
C88 Mg2 Zr2 142.73(18)
Cl3 Mg2 Zr2 51.77(4)
Cl4 Mg2 Zr2 51.36(4)
Mg2 Cl3 Zr2 80.25(5)
Mg2 Cl4 Zr2 79.57(5)
N57 Ti5 N2 86.50(15)
N57 Ti5 N56 96.26(15)
N2 Ti5 N56 85.32(15)
N57 Ti5 C55 105.98(16)
N2 Ti5 C55 109.78(16)
N56 Ti5 C55 153.54(15)
N57 Ti5 C54 135.14(16)
N2 Ti5 C54 91.29(15)
N56 Ti5 C54 128.24(16)
C55 Ti5 C54 34.21(16)
N57 Ti5 C53 159.60(16)
N2 Ti5 C53 107.86(16)
N56 Ti5 C53 99.23(16)
C55 Ti5 C53 56.05(16)
C54 Ti5 C53 33.86(16)
N57 Ti5 C51 104.53(16)
N2 Ti5 C51 143.07(15)
N56 Ti5 C51 127.03(16)
C55 Ti5 C51 33.42(15)
C54 Ti5 C51 55.92(15)
C53 Ti5 C51 55.33(15)
N57 Ti5 C52 130.44(17)
N2 Ti5 C52 141.51(16)
N56 Ti5 C52 98.68(16)
C55 Ti5 C52 55.87(16)
C54 Ti5 C52 56.26(16)
C53 Ti5 C52 33.65(16)
C51 Ti5 C52 33.21(16)
N57 Ti5 Ti7 43.05(11)
N2 Ti5 Ti7 43.50(10)
N56 Ti5 Ti7 89.57(11)
C55 Ti5 Ti7 116.47(12)
C54 Ti5 Ti7 121.54(12)
C53 Ti5 Ti7 149.56(13)
C51 Ti5 Ti7 137.27(12)
C52 Ti5 Ti7 170.47(13)
N57 Ti5 Ti6 93.29(11)
N2 Ti5 Ti6 42.80(10)
N56 Ti5 Ti6 42.56(10)
C55 Ti5 Ti6 146.16(13)
C54 Ti5 Ti6 114.67(12)
C53 Ti5 Ti6 107.10(11)
C51 Ti5 Ti6 161.04(12)
C52 Ti5 Ti6 128.20(13)
Ti7 Ti5 Ti6 61.30(3)
N57 Ti5 Zr2 53.59(10)
N2 Ti5 Zr2 91.00(10)
N56 Ti5 Zr2 43.48(10)
C55 Ti5 Zr2 150.85(12)
C54 Ti5 Zr2 171.11(13)
C53 Ti5 Zr2 137.54(13)
C51 Ti5 Zr2 124.12(11)
C52 Ti5 Zr2 118.12(12)
Ti7 Ti5 Zr2 65.24(2)
Ti6 Ti5 Zr2 62.26(2)
N56 Ti6 N2 87.82(15)
N56 Ti6 N67 89.94(14)
N2 Ti6 N67 86.36(14)
N56 Ti6 C64 119.98(17)
N2 Ti6 C64 102.53(16)
N67 Ti6 C64 148.72(16)
N56 Ti6 C65 153.28(16)
N2 Ti6 C65 99.39(15)
N67 Ti6 C65 116.04(16)
C64 Ti6 C65 33.37(16)
N56 Ti6 C63 100.57(17)
N2 Ti6 C63 133.40(17)
N67 Ti6 C63 138.70(17)
C64 Ti6 C63 34.45(17)
C65 Ti6 C63 56.13(17)
N56 Ti6 C61 145.96(16)
N2 Ti6 C61 126.10(16)
N67 Ti6 C61 94.65(14)
C64 Ti6 C61 55.78(15)
C65 Ti6 C61 33.74(15)
C63 Ti6 C61 55.69(16)
N56 Ti6 C62 113.67(16)
N2 Ti6 C62 154.79(15)
N67 Ti6 C62 105.78(15)
C64 Ti6 C62 56.04(16)
C65 Ti6 C62 55.50(15)
C63 Ti6 C62 33.66(16)
C61 Ti6 C62 32.96(15)
N56 Ti6 Ti5 43.99(11)
N2 Ti6 Ti5 43.87(10)
N67 Ti6 Ti5 88.91(10)
C64 Ti6 Ti5 118.38(12)
C65 Ti6 Ti5 136.15(12)
C63 Ti6 Ti5 125.88(13)
C61 Ti6 Ti5 169.20(12)
C62 Ti6 Ti5 154.30(13)
N56 Ti6 Ti7 88.62(11)
N2 Ti6 Ti7 41.97(10)
N67 Ti6 Ti7 44.39(10)
C64 Ti6 Ti7 136.31(14)
C65 Ti6 Ti7 113.92(12)
C63 Ti6 Ti7 169.90(14)
C61 Ti6 Ti7 117.68(12)
C62 Ti6 Ti7 144.61(13)
Ti5 Ti6 Ti7 58.95(3)
N56 Ti6 Zr2 44.06(11)
N2 Ti6 Zr2 92.78(10)
N67 Ti6 Zr2 46.69(10)
C64 Ti6 Zr2 157.97(14)
C65 Ti6 Zr2 158.39(12)
C63 Ti6 Zr2 124.79(14)
C61 Ti6 Zr2 125.74(11)
C62 Ti6 Zr2 111.71(11)
Ti5 Ti6 Zr2 63.48(2)
Ti7 Ti6 Zr2 64.96(2)
N57 Ti7 N2 87.75(15)
N57 Ti7 N67 95.41(14)
N2 Ti7 N67 86.11(14)
N57 Ti7 C74 104.02(17)
N2 Ti7 C74 115.61(18)
N67 Ti7 C74 150.98(16)
N57 Ti7 C73 133.56(19)
N2 Ti7 C73 94.93(15)
N67 Ti7 C73 131.02(18)
C74 Ti7 C73 34.67(18)
N57 Ti7 C71 130.30(16)
N2 Ti7 C71 141.50(16)
N67 Ti7 C71 94.51(16)
C74 Ti7 C71 56.47(17)
C73 Ti7 C71 56.46(16)
N57 Ti7 C75 103.37(16)
N2 Ti7 C75 149.19(17)
N67 Ti7 C75 120.55(17)
C74 Ti7 C75 34.07(17)
C73 Ti7 C75 56.59(16)
C71 Ti7 C75 33.42(17)
N57 Ti7 C72 158.25(16)
N2 Ti7 C72 108.52(16)
N67 Ti7 C72 99.90(16)
C74 Ti7 C72 56.32(17)
C73 Ti7 C72 33.82(17)
C71 Ti7 C72 33.42(15)
C75 Ti7 C72 55.39(16)
N57 Ti7 Ti5 43.41(10)
N2 Ti7 Ti5 44.38(10)
N67 Ti7 Ti5 89.53(10)
C74 Ti7 Ti5 119.39(13)
C73 Ti7 Ti5 124.13(13)
C71 Ti7 Ti5 173.03(13)
C75 Ti7 Ti5 139.92(13)
C72 Ti7 Ti5 151.00(12)
N57 Ti7 Ti6 92.22(11)
N2 Ti7 Ti6 41.77(10)
N67 Ti7 Ti6 44.34(9)
C74 Ti7 Ti6 152.32(15)
C73 Ti7 Ti6 119.73(14)
C71 Ti7 Ti6 126.78(13)
C75 Ti7 Ti6 160.09(13)
C72 Ti7 Ti6 109.52(12)
Ti5 Ti7 Ti6 59.74(3)
N57 Ti7 Zr2 51.57(10)
N2 Ti7 Zr2 89.05(11)
N67 Ti7 Zr2 44.05(10)
C74 Ti7 Zr2 146.23(15)
C73 Ti7 Zr2 173.53(14)
C71 Ti7 Zr2 117.61(11)
C75 Ti7 Zr2 120.48(12)
C72 Ti7 Zr2 139.81(12)
Ti5 Ti7 Zr2 62.10(2)
Ti6 Ti7 Zr2 60.71(2)
N56 Zr2 N67 77.89(13)
N56 Zr2 N57 76.38(12)
N67 Zr2 N57 75.08(12)
N56 Zr2 C83 94.86(16)
N67 Zr2 C83 130.38(16)
N57 Zr2 C83 151.38(16)
N56 Zr2 C82 80.67(15)
N67 Zr2 C82 98.97(16)
N57 Zr2 C82 157.01(14)
C83 Zr2 C82 32.15(16)
N56 Zr2 C84 126.95(17)
N67 Zr2 C84 127.92(17)
N57 Zr2 C84 147.07(15)
C83 Zr2 C84 32.12(17)
C82 Zr2 C84 52.92(17)
N56 Zr2 C81 101.68(17)
N67 Zr2 C81 79.91(16)
N57 Zr2 C81 154.77(16)
C83 Zr2 C81 53.24(18)
C82 Zr2 C81 32.17(17)
C84 Zr2 C81 52.75(18)
N56 Zr2 C85 131.68(17)
N67 Zr2 C85 95.67(19)
N57 Zr2 C85 148.75(16)
C83 Zr2 C85 53.39(19)
C82 Zr2 C85 52.73(18)
C84 Zr2 C85 32.43(19)
C81 Zr2 C85 31.23(17)
N56 Zr2 Cl4 93.67(10)
N67 Zr2 Cl4 149.12(9)
N57 Zr2 Cl4 74.07(9)
C83 Zr2 Cl4 79.47(13)
C82 Zr2 Cl4 109.00(14)
C84 Zr2 Cl4 80.86(15)
C81 Zr2 Cl4 130.96(13)
C85 Zr2 Cl4 111.45(17)
N56 Zr2 Cl3 150.23(10)
N67 Zr2 Cl3 91.30(9)
N57 Zr2 Cl3 74.04(8)
C83 Zr2 Cl3 112.82(13)
C82 Zr2 Cl3 128.77(12)
C84 Zr2 Cl3 81.50(14)
C81 Zr2 Cl3 103.60(14)
C85 Zr2 Cl3 76.46(14)
Cl4 Zr2 Cl3 81.44(4)
N56 Zr2 Ti6 37.99(9)
N67 Zr2 Ti6 40.57(8)
N57 Zr2 Ti6 77.10(8)
C83 Zr2 Ti6 112.64(13)
C82 Zr2 Ti6 84.07(12)
C84 Zr2 Ti6 135.82(13)
C81 Zr2 Ti6 86.10(13)
C85 Zr2 Ti6 115.25(16)
Cl4 Zr2 Ti6 128.61(3)
Cl3 Zr2 Ti6 129.08(4)
N56 Zr2 Ti5 38.70(9)
N67 Zr2 Ti5 77.82(9)
N57 Zr2 Ti5 38.25(8)
C83 Zr2 Ti5 124.82(13)
C82 Zr2 Ti5 119.07(12)
C84 Zr2 Ti5 151.89(16)
C81 Zr2 Ti5 137.88(13)
C85 Zr2 Ti5 169.05(16)
Cl4 Zr2 Ti5 77.32(3)
Cl3 Zr2 Ti5 112.16(4)
Ti6 Zr2 Ti5 54.26(2)
C102 C101 C106 118.1
C102 C101 C100 120.9
C106 C101 C100 120.9
C103 C102 C101 121.1
C102 C103 C104 120.1
C105 C104 C103 119.4
C106 C105 C104 120.1
C105 C106 C101 121.1
C115 C110 C111 117.8(7)
C115 C110 C116 120.6(7)
C111 C110 C116 121.5(7)
C110 C111 C112 121.2(7)
C113 C112 C111 121.5(7)
C114 C113 C112 116.8(7)
C113 C114 C115 122.0(8)
C110 C115 C114 120.6(7)

loop_
_geom_bond_atom_site_label_1
_geom_bond_atom_site_label_2
_geom_bond_distance
C11 C12 1.414(6)
C11 C15 1.420(7)
C11 C16 1.506(7)
C11 Ti1 2.461(4)
C12 C13 1.412(6)
C12 C17 1.505(7)
C12 Ti1 2.424(4)
C13 C14 1.424(6)
C13 C18 1.484(6)
C13 Ti1 2.421(4)
C14 C15 1.422(6)
C14 C19 1.488(7)
C14 Ti1 2.440(4)
C15 C20 1.500(7)
C15 Ti1 2.467(5)
C21 C22 1.412(6)
C21 C25 1.411(6)
C21 C26 1.500(6)
C21 Ti2 2.395(4)
C22 C23 1.421(6)
C22 C27 1.511(6)
C22 Ti2 2.371(4)
C23 C24 1.416(6)
C23 C28 1.488(6)
C23 Ti2 2.403(4)
C24 C25 1.414(6)
C24 C29 1.502(6)
C24 Ti2 2.405(4)
C25 C30 1.494(6)
C25 Ti2 2.431(4)
C31 C32 1.395(7)
C31 C35 1.426(6)
C31 C36 1.492(7)
C31 Ti3 2.401(4)
C32 C33 1.401(6)
C32 C37 1.500(6)
C32 Ti3 2.434(4)
C33 C34 1.388(7)
C33 C38 1.495(7)
C33 Ti3 2.424(5)
C34 C35 1.426(7)
C34 C39 1.532(6)
C34 Ti3 2.396(4)
C35 C40 1.496(7)
C35 Ti3 2.413(4)
C41 C45 1.389(7)
C41 C42 1.384(6)
C41 Zr1 2.545(4)
C42 C43 1.390(6)
C42 Zr1 2.521(4)
C43 C44 1.400(7)
C43 Zr1 2.514(5)
C44 C45 1.389(7)
C44 Zr1 2.542(5)
C45 Zr1 2.548(4)
C46 C47 1.335(11)
C46 C50 1.388(10)
C46 Mg1 2.376(6)
C47 C48 1.302(10)
C47 Mg1 2.346(7)
C48 C49 1.344(10)
C48 Mg1 2.421(6)
C49 C50 1.368(10)
C49 Mg1 2.457(6)
C50 Mg1 2.420(6)
Cl1 Mg1 2.5115(19)
Cl1 Zr1 2.6069(12)
Cl2 Mg1 2.469(2)
Cl2 Zr1 2.6202(12)
Mg1 N23 2.131(4)
Mg1 Zr1 3.2588(15)
N1 Ti1 1.915(4)
N1 Ti2 1.931(3)
N1 Ti3 1.939(3)
N12 Ti1 1.957(3)
N12 Ti2 1.972(4)
N12 Zr1 2.194(3)
N13 Ti1 1.940(3)
N13 Ti3 1.969(3)
N13 Zr1 2.203(3)
N23 Ti3 1.906(3)
N23 Ti2 1.908(3)
N23 Zr1 2.447(3)
Ti1 Ti3 2.8312(11)
Ti1 Ti2 2.8342(11)
Ti1 Zr1 3.0736(10)
Ti2 Ti3 2.7804(11)
Ti2 Zr1 3.1141(9)
Ti3 Zr1 3.1265(9)
C51 C52 1.391(7)
C51 C55 1.393(6)
C51 C56 1.512(7)
C51 Ti5 2.433(4)
C52 C53 1.406(7)
C52 C57 1.501(7)
C52 Ti5 2.435(4)
C53 C54 1.409(7)
C53 C58 1.491(7)
C53 Ti5 2.425(4)
C54 C55 1.420(7)
C54 C59 1.491(7)
C54 Ti5 2.416(4)
C55 C60 1.505(7)
C55 Ti5 2.412(4)
C61 C62 1.397(7)
C61 C65 1.415(6)
C61 C66 1.500(6)
C61 Ti6 2.455(4)
C62 C63 1.419(7)
C62 C67 1.504(7)
C62 Ti6 2.471(5)
C63 C64 1.425(7)
C63 C68 1.488(7)
C63 Ti6 2.428(5)
C64 C65 1.379(7)
C64 C69 1.515(7)
C64 Ti6 2.383(4)
C65 C70 1.501(7)
C65 Ti6 2.420(4)
C71 C75 1.388(7)
C71 C72 1.391(6)
C71 C76 1.505(7)
C71 Ti7 2.412(5)
C72 C73 1.401(7)
C72 C77 1.512(7)
C72 Ti7 2.427(5)
C73 C74 1.412(7)
C73 C78 1.512(7)
C73 Ti7 2.386(5)
C74 C75 1.398(7)
C74 C79 1.509(8)
C74 Ti7 2.352(5)
C75 C80 1.508(7)
C75 Ti7 2.415(5)
C81 C85 1.363(8)
C81 C82 1.397(7)
C81 Zr2 2.527(5)
C82 C83 1.392(7)
C82 Zr2 2.516(5)
C83 C84 1.393(8)
C83 Zr2 2.513(5)
C84 C85 1.412(8)
C84 Zr2 2.521(5)
C85 Zr2 2.536(5)
C86 C87 1.382(8)
C86 C90 1.381(9)
C86 Mg2 2.398(6)
C87 C88 1.407(8)
C87 Mg2 2.408(5)
C88 C89 1.354(9)
C88 Mg2 2.460(5)
C89 C90 1.377(9)
C89 Mg2 2.441(6)
C90 Mg2 2.399(6)
N2 Ti6 1.912(3)
N2 Ti7 1.919(3)
N2 Ti5 1.950(3)
N56 Ti6 1.904(4)
N56 Ti5 1.955(4)
N56 Zr2 2.151(3)
N57 Ti7 1.906(4)
N57 Ti5 1.918(3)
N57 Mg2 2.094(4)
N57 Zr2 2.494(3)
N67 Ti6 1.994(3)
N67 Ti7 1.996(3)
N67 Zr2 2.232(3)
Mg2 Cl3 2.474(2)
Mg2 Cl4 2.521(2)
Mg2 Zr2 3.2814(17)
Cl3 Zr2 2.6153(13)
Cl4 Zr2 2.6060(13)
Ti5 Ti7 2.7862(11)
Ti5 Ti6 2.8092(11)
Ti5 Zr2 3.0970(10)
Ti6 Ti7 2.8528(11)
Ti6 Zr2 3.0631(10)
Ti7 Zr2 3.1820(10)
C100 C101 1.5071
C101 C102 1.4022
C101 C106 1.4022
C102 C103 1.3963
C103 C104 1.3965
C104 C105 1.3965
C105 C106 1.3964
C110 C115 1.383(5)
C110 C111 1.385(4)
C110 C116 1.459(10)
C111 C112 1.388(4)
C112 C113 1.388(4)
C113 C114 1.384(5)
C114 C115 1.392(5)
